data_4309383
loop_
_publ_author_name
'Vojtech Jancik'
'Herbert W. Roesky'

_publ_contact_author_address
;Institut f\"ur Anorganische Chemie, 
Georg-August-Universit\"at G\"ottingen, 
Tammannstrasse 4, D 37077 G\"ottingen, Germany
;
_publ_contact_author_email vjancik@centrum.cz
_publ_contact_author_fax +49-551-393373
_publ_contact_author_name 'Vojtech Jancik'
_publ_contact_author_phone +49-551-393010
_publ_section_title
;
Unusual Anions [LAl(SH)(S)]- and [LAl(S)2]2- Stabilized by Weakly
Coordinating Imidazolium Cations. Synthesis of LAl(SSiMe2)2O (L =
HC[C(Me)N(Ar)]2, Ar = 2,6-iPr2C6H3)
;
_journal_name_full 'Inorganic Chemistry'
_journal_page_first 5556
_journal_page_last 5558
_journal_paper_doi 10.1021/ic050693q
_journal_volume 44
_journal_year 2005
_chemical_formula_sum 'C44 H71 Al N4 O S2'
_chemical_formula_weight 763.15
_chemical_name_systematic
;
 ?
;
_space_group_IT_number 19
_symmetry_cell_setting orthorhombic
_symmetry_space_group_name_Hall 'P 2ac 2ab'
_symmetry_space_group_name_H-M 'P 21 21 21'
_atom_sites_solution_hydrogens geom
_atom_sites_solution_primary direct
_atom_sites_solution_secondary difmap
_audit_creation_method SHELXL-97
_cell_angle_alpha 90.00
_cell_angle_beta 90.00
_cell_angle_gamma 90.00
_cell_formula_units_Z 4
_cell_length_a 12.402(3)
_cell_length_b 14.274(4)
_cell_length_c 25.362(3)
_cell_measurement_reflns_used 7146
_cell_measurement_temperature 100(2)
_cell_measurement_theta_max 58.72
_cell_measurement_theta_min 3.49
_cell_volume 4489.7(17)
_computing_cell_refinement 'Bruker AXS SAINT (v 7.01A, Bruker 2003)'
_computing_data_collection 'Proteum (v 1.40, Bruker 2002)'
_computing_data_reduction 'Bruker AXS SAINT (v 7.01A, Bruker 2003)'
_computing_molecular_graphics 'Bruker AXS SHELXTL (v 6.12)'
_computing_publication_material 'SHELXL-97 (Sheldrick, 1997)'
_computing_structure_refinement 'SHELXL-97 (Sheldrick, 1997)'
_computing_structure_solution 'SHELXS-97 (Sheldrick, 1990)'
_diffrn_ambient_temperature 100(2)
_diffrn_detector_area_resol_mean 5.602
_diffrn_measured_fraction_theta_full 0.992
_diffrn_measured_fraction_theta_max 0.992
_diffrn_measurement_device_type 'Bruker three circle diffractometer'
_diffrn_measurement_method 'omega scan'
_diffrn_radiation_monochromator 'mirror system'
_diffrn_radiation_source 'rotating anode'
_diffrn_radiation_type CuK\a
_diffrn_radiation_wavelength 1.54178
_diffrn_reflns_av_R_equivalents 0.0489
_diffrn_reflns_av_sigmaI/netI 0.0564
_diffrn_reflns_limit_h_max 13
_diffrn_reflns_limit_h_min -13
_diffrn_reflns_limit_k_max 15
_diffrn_reflns_limit_k_min -14
_diffrn_reflns_limit_l_max 28
_diffrn_reflns_limit_l_min -27
_diffrn_reflns_number 20999
_diffrn_reflns_theta_full 58.91
_diffrn_reflns_theta_max 58.91
_diffrn_reflns_theta_min 3.49
_diffrn_standards_decay_% 0
_diffrn_standards_interval_count 0
_diffrn_standards_interval_time 0
_diffrn_standards_number 0
_exptl_absorpt_coefficient_mu 1.529
_exptl_absorpt_correction_T_max 0.7497
_exptl_absorpt_correction_T_min 0.6570
_exptl_absorpt_correction_type multi-scan
_exptl_crystal_colour yellow
_exptl_crystal_density_diffrn 1.129
_exptl_crystal_density_meas 0
_exptl_crystal_density_method 'not measured'
_exptl_crystal_description block
_exptl_crystal_F_000 1664
_exptl_crystal_size_max 0.30
_exptl_crystal_size_mid 0.20
_exptl_crystal_size_min 0.20
_refine_diff_density_max 0.163
_refine_diff_density_min -0.155
_refine_diff_density_rms 0.034
_refine_ls_abs_structure_details 'Flack H D (1983), Acta Cryst. A39, 876-881'
_refine_ls_abs_structure_Flack 0.009(14)
_refine_ls_extinction_method none
_refine_ls_goodness_of_fit_ref 1.030
_refine_ls_hydrogen_treatment mixed
_refine_ls_matrix_type full
_refine_ls_number_parameters 573
_refine_ls_number_reflns 6314
_refine_ls_number_restraints 399
_refine_ls_restrained_S_all 1.013
_refine_ls_R_factor_all 0.0447
_refine_ls_R_factor_gt 0.0350
_refine_ls_shift/su_max 0.001
_refine_ls_shift/su_mean 0.000
_refine_ls_structure_factor_coef Fsqd
_refine_ls_weighting_details 'calc w=1/[\s^2^(Fo^2^)+(0.0452P)^2^+0.1133P] where P=(Fo^2^+2Fc^2^)/3'
_refine_ls_weighting_scheme calc
_refine_ls_wR_factor_gt 0.0821
_refine_ls_wR_factor_ref 0.0867
_reflns_number_gt 5455
_reflns_number_total 6314
_reflns_threshold_expression >2sigma(I)
_cod_data_source_file ic050693qsi20050620_094544.cif
_cod_data_source_block Compound4
_cod_depositor_comments
;
The following automatic conversions were performed:
'_symmetry_cell_setting' value 'Orthorhombic' changed to 'orthorhombic'
according to '/home/saulius/struct/CIF-dictionaries/cif_core.dic'
dictionary named 'cif_core.dic' version 2.4.1 from 2010-06-29.

Automatic conversion script
Id: cif_fix_enum 1527 2010-12-29 10:47:43Z saulius 
;
_cod_original_cell_volume 4490(2)
_cod_database_code 4309383

loop_
_symmetry_equiv_pos_as_xyz
'x, y, z'
'-x+1/2, -y, z+1/2'
'-x, y+1/2, -z+1/2'
'x+1/2, -y+1/2, -z'

loop_
_atom_site_label
_atom_site_type_symbol
_atom_site_fract_x
_atom_site_fract_y
_atom_site_fract_z
_atom_site_U_iso_or_equiv
_atom_site_adp_type
_atom_site_occupancy
_atom_site_symmetry_multiplicity
_atom_site_calc_flag
_atom_site_refinement_flags
_atom_site_disorder_assembly
_atom_site_disorder_group
Al1 Al 0.34375(6) 0.52327(5) 0.12946(3) 0.02976(18) Uani 1 1 d . . .
S1 S 0.45542(6) 0.63388(5) 0.16543(3) 0.04205(18) Uani 1 1 d . . .
H1 H 0.389(2) 0.692(2) 0.1701(11) 0.058(8) Uiso 1 1 d . . .
N1 N 0.44652(15) 0.42814(14) 0.10721(7) 0.0308(5) Uani 1 1 d . . .
C1 C 0.5684(2) 0.2937(2) 0.12441(11) 0.0426(7) Uani 1 1 d . . .
H1A H 0.5895 0.3048 0.0877 0.064 Uiso 1 1 calc R . .
H1B H 0.5406 0.2297 0.1280 0.064 Uiso 1 1 calc R . .
H1C H 0.6313 0.3016 0.1474 0.064 Uiso 1 1 calc R . .
S2 S 0.23046(5) 0.57525(5) 0.07435(3) 0.03542(17) Uani 1 1 d . . .
N2 N 0.28719(15) 0.45164(14) 0.18730(7) 0.0294(5) Uani 1 1 d . . .
C2 C 0.48231(19) 0.36246(18) 0.14003(10) 0.0340(6) Uani 1 1 d . . .
N3 N -0.03050(17) 0.76130(15) 0.06276(8) 0.0350(5) Uani 1 1 d . . .
C3 C 0.4412(2) 0.35089(19) 0.19149(10) 0.0344(6) Uani 1 1 d . . .
H3A H 0.4772(19) 0.3012(17) 0.2110(9) 0.026(6) Uiso 1 1 d . . .
C4 C 0.3457(2) 0.38617(17) 0.21202(9) 0.0302(6) Uani 1 1 d . . .
C5 C 0.3077(2) 0.3461(2) 0.26381(10) 0.0384(6) Uani 1 1 d . . .
H5A H 0.2929 0.3972 0.2885 0.058 Uiso 1 1 calc R . .
H5B H 0.3638 0.3053 0.2784 0.058 Uiso 1 1 calc R . .
H5C H 0.2417 0.3096 0.2581 0.058 Uiso 1 1 calc R . .
C6 C 0.17704(19) 0.46604(17) 0.20540(9) 0.0287(6) Uani 1 1 d . . .
C7 C 0.1541(2) 0.53379(18) 0.24353(10) 0.0338(6) Uani 1 1 d . . .
C8 C 0.0470(2) 0.5431(2) 0.26017(11) 0.0417(7) Uani 1 1 d . . .
H8A H 0.0295 0.5889 0.2860 0.050 Uiso 1 1 calc R . .
C9 C -0.0337(2) 0.4871(2) 0.23990(11) 0.0435(7) Uani 1 1 d . . .
H9A H -0.1057 0.4940 0.2520 0.052 Uiso 1 1 calc R . .
C10 C -0.0095(2) 0.42163(19) 0.20215(11) 0.0379(6) Uani 1 1 d . . .
H10A H -0.0657 0.3840 0.1880 0.046 Uiso 1 1 calc R . .
C11 C 0.0956(2) 0.40891(18) 0.18399(10) 0.0333(6) Uani 1 1 d . . .
C12 C 0.1173(2) 0.33341(18) 0.14309(10) 0.0366(6) Uani 1 1 d . . .
H12A H 0.1963 0.3335 0.1351 0.044 Uiso 1 1 calc R . .
C13 C 0.0875(3) 0.2365(2) 0.16505(12) 0.0487(7) Uani 1 1 d . . .
H13A H 0.1235 0.2271 0.1990 0.073 Uiso 1 1 calc R . .
H13B H 0.1107 0.1880 0.1402 0.073 Uiso 1 1 calc R . .
H13C H 0.0092 0.2328 0.1699 0.073 Uiso 1 1 calc R . .
C14 C 0.0569(2) 0.3516(2) 0.09197(11) 0.0477(7) Uani 1 1 d . . .
H14A H 0.0814 0.4109 0.0767 0.072 Uiso 1 1 calc R . .
H14B H -0.0206 0.3551 0.0992 0.072 Uiso 1 1 calc R . .
H14C H 0.0711 0.3005 0.0671 0.072 Uiso 1 1 calc R . .
C15 C 0.2395(2) 0.59739(17) 0.26713(10) 0.0357(6) Uani 1 1 d . . .
H15A H 0.3111 0.5768 0.2532 0.043 Uiso 1 1 calc R . .
C16 C 0.2435(2) 0.5902(2) 0.32781(10) 0.0469(7) Uani 1 1 d . . .
H16A H 0.2495 0.5242 0.3381 0.070 Uiso 1 1 calc R . .
H16B H 0.1775 0.6169 0.3428 0.070 Uiso 1 1 calc R . .
H16C H 0.3062 0.6248 0.3410 0.070 Uiso 1 1 calc R . .
C17 C 0.2225(3) 0.69889(19) 0.25049(11) 0.0453(7) Uani 1 1 d . . .
H17A H 0.2171 0.7023 0.2120 0.068 Uiso 1 1 calc R . .
H17B H 0.2836 0.7369 0.2625 0.068 Uiso 1 1 calc R . .
H17C H 0.1558 0.7227 0.2663 0.068 Uiso 1 1 calc R . .
C18 C 0.4913(2) 0.43289(18) 0.05428(10) 0.0331(6) Uani 1 1 d . . .
C19 C 0.5917(2) 0.47577(19) 0.04579(10) 0.0363(6) Uani 1 1 d . . .
C20 C 0.6321(2) 0.4784(2) -0.00511(11) 0.0415(7) Uani 1 1 d . . .
H20A H 0.6999 0.5073 -0.0114 0.050 Uiso 1 1 calc R . .
C21 C 0.5770(2) 0.4404(2) -0.04654(12) 0.0451(7) Uani 1 1 d . . .
H21A H 0.6069 0.4425 -0.0810 0.054 Uiso 1 1 calc R . .
C22 C 0.4768(3) 0.39841(19) -0.03830(11) 0.0428(7) Uani 1 1 d . . .
H22A H 0.4384 0.3728 -0.0674 0.051 Uiso 1 1 calc R . .
C23 C 0.4319(2) 0.39351(18) 0.01249(10) 0.0358(6) Uani 1 1 d . . .
C24 C 0.3258(2) 0.34419(19) 0.02087(10) 0.0387(7) Uani 1 1 d . . .
H24A H 0.2912 0.3726 0.0527 0.046 Uiso 1 1 calc R . .
C25 C 0.3438(3) 0.2401(2) 0.03268(13) 0.0567(8) Uani 1 1 d . . .
H25A H 0.3888 0.2337 0.0642 0.085 Uiso 1 1 calc R . .
H25B H 0.3801 0.2105 0.0027 0.085 Uiso 1 1 calc R . .
H25C H 0.2741 0.2095 0.0387 0.085 Uiso 1 1 calc R . .
C26 C 0.2478(3) 0.3560(2) -0.02482(11) 0.0536(8) Uani 1 1 d . . .
H26A H 0.2418 0.4226 -0.0338 0.080 Uiso 1 1 calc R . .
H26B H 0.1767 0.3319 -0.0147 0.080 Uiso 1 1 calc R . .
H26C H 0.2745 0.3212 -0.0555 0.080 Uiso 1 1 calc R . .
C27 C 0.6584(2) 0.5201(2) 0.08946(11) 0.0418(7) Uani 1 1 d . . .
H27A H 0.6161 0.5159 0.1229 0.050 Uiso 1 1 calc R . .
C28 C 0.7663(2) 0.4711(2) 0.09836(14) 0.0600(8) Uani 1 1 d . . .
H28A H 0.7538 0.4046 0.1057 0.090 Uiso 1 1 calc R . .
H28B H 0.8034 0.4999 0.1284 0.090 Uiso 1 1 calc R . .
H28C H 0.8110 0.4773 0.0667 0.090 Uiso 1 1 calc R . .
C29 C 0.6792(2) 0.6237(2) 0.07806(13) 0.0519(8) Uani 1 1 d . . .
H29A H 0.7099 0.6536 0.1094 0.078 Uiso 1 1 calc R . .
H29B H 0.6111 0.6544 0.0688 0.078 Uiso 1 1 calc R . .
H29C H 0.7299 0.6294 0.0486 0.078 Uiso 1 1 calc R . .
C30 C 0.0009(2) 0.6827(2) 0.03903(10) 0.0367(6) Uani 1 1 d . A .
H30A H 0.0408 0.6337 0.0552 0.044 Uiso 1 1 calc R . .
C31 C -0.0869(2) 0.7667(2) -0.01953(11) 0.0421(7) Uani 1 1 d . A .
H31A H -0.1195 0.7862 -0.0516 0.050 Uiso 1 1 calc R . .
C32 C -0.0850(2) 0.8140(2) 0.02560(11) 0.0440(7) Uani 1 1 d . . .
H32A H -0.1159 0.8740 0.0314 0.053 Uiso 1 1 calc R . .
C33 C -0.0061(2) 0.78619(19) 0.11885(11) 0.0398(6) Uani 1 1 d . . .
C34 C -0.0843(2) 0.8621(2) 0.13626(12) 0.0511(8) Uani 1 1 d . . .
H34A H -0.1585 0.8404 0.1309 0.077 Uiso 1 1 calc R . .
H34B H -0.0720 0.9189 0.1154 0.077 Uiso 1 1 calc R . .
H34C H -0.0729 0.8760 0.1737 0.077 Uiso 1 1 calc R . .
C35 C -0.0189(2) 0.6994(2) 0.15267(11) 0.0433(7) Uani 1 1 d . . .
H35A H -0.0916 0.6737 0.1480 0.065 Uiso 1 1 calc R . .
H35B H -0.0080 0.7159 0.1898 0.065 Uiso 1 1 calc R . .
H35C H 0.0346 0.6525 0.1421 0.065 Uiso 1 1 calc R . .
C36 C 0.1102(2) 0.8218(2) 0.12068(12) 0.0469(7) Uani 1 1 d . . .
H36A H 0.1186 0.8741 0.0959 0.070 Uiso 1 1 calc R . .
H36B H 0.1594 0.7710 0.1108 0.070 Uiso 1 1 calc R . .
H36C H 0.1271 0.8431 0.1565 0.070 Uiso 1 1 calc R . .
N4 N -0.03212(18) 0.68334(15) -0.01077(8) 0.0373(5) Uani 1 1 d D . .
C37 C -0.0186(3) 0.6065(3) -0.05089(15) 0.0372(9) Uani 0.811(6) 1 d PDU A 1
C38 C 0.0827(3) 0.6297(3) -0.08167(16) 0.0460(10) Uani 0.811(6) 1 d PDU A 1
H38A H 0.1446 0.6310 -0.0577 0.069 Uiso 0.811(6) 1 calc PR A 1
H38B H 0.0746 0.6912 -0.0984 0.069 Uiso 0.811(6) 1 calc PR A 1
H38C H 0.0945 0.5820 -0.1089 0.069 Uiso 0.811(6) 1 calc PR A 1
C39 C -0.1179(3) 0.6045(3) -0.08634(15) 0.0476(10) Uani 0.811(6) 1 d PDU A 1
H39A H -0.1817 0.5895 -0.0652 0.071 Uiso 0.811(6) 1 calc PR A 1
H39B H -0.1084 0.5568 -0.1137 0.071 Uiso 0.811(6) 1 calc PR A 1
H39C H -0.1274 0.6660 -0.1029 0.071 Uiso 0.811(6) 1 calc PR A 1
C40 C -0.0064(7) 0.5142(4) -0.0223(3) 0.0446(10) Uani 0.811(6) 1 d PDU A 1
H40A H 0.0577 0.5164 0.0002 0.067 Uiso 0.811(6) 1 calc PR A 1
H40B H 0.0015 0.4635 -0.0481 0.067 Uiso 0.811(6) 1 calc PR A 1
H40C H -0.0704 0.5028 -0.0006 0.067 Uiso 0.811(6) 1 calc PR A 1
C37A C 0.0122(12) 0.6151(11) -0.0510(5) 0.042(2) Uani 0.189(6) 1 d PDU A 2
C38A C 0.1339(11) 0.6244(12) -0.0609(6) 0.039(2) Uani 0.189(6) 1 d PDU A 2
H38D H 0.1730 0.6141 -0.0279 0.059 Uiso 0.189(6) 1 calc PR A 2
H38E H 0.1498 0.6873 -0.0743 0.059 Uiso 0.189(6) 1 calc PR A 2
H38F H 0.1566 0.5776 -0.0870 0.059 Uiso 0.189(6) 1 calc PR A 2
C39A C -0.0506(14) 0.6296(11) -0.1019(5) 0.044(2) Uani 0.189(6) 1 d PDU A 2
H39D H -0.1279 0.6230 -0.0949 0.066 Uiso 0.189(6) 1 calc PR A 2
H39E H -0.0282 0.5826 -0.1279 0.066 Uiso 0.189(6) 1 calc PR A 2
H39F H -0.0360 0.6924 -0.1157 0.066 Uiso 0.189(6) 1 calc PR A 2
C40A C -0.008(3) 0.5169(15) -0.0288(13) 0.043(2) Uani 0.189(6) 1 d PDU A 2
H40D H -0.0854 0.5088 -0.0221 0.065 Uiso 0.189(6) 1 calc PR A 2
H40E H 0.0318 0.5093 0.0042 0.065 Uiso 0.189(6) 1 calc PR A 2
H40F H 0.0161 0.4699 -0.0543 0.065 Uiso 0.189(6) 1 calc PR A 2
O1 O 0.5560(3) 0.5669(3) 0.33122(17) 0.0587(10) Uani 0.787(4) 1 d PDU B 1
C41 C 0.5400(3) 0.4985(3) 0.29007(15) 0.0509(10) Uani 0.787(4) 1 d PDU B 1
H41A H 0.4793 0.5176 0.2671 0.061 Uiso 0.787(4) 1 calc PR B 1
H41B H 0.5229 0.4367 0.3056 0.061 Uiso 0.787(4) 1 calc PR B 1
C42 C 0.6420(3) 0.4926(3) 0.25852(19) 0.0559(11) Uani 0.787(4) 1 d PDU B 1
H42A H 0.6273 0.4785 0.2210 0.067 Uiso 0.787(4) 1 calc PR B 1
H42B H 0.6921 0.4452 0.2730 0.067 Uiso 0.787(4) 1 calc PR B 1
C43 C 0.6858(4) 0.5929(3) 0.26581(17) 0.0534(11) Uani 0.787(4) 1 d PDU B 1
H43A H 0.7644 0.5959 0.2593 0.064 Uiso 0.787(4) 1 calc PR B 1
H43B H 0.6485 0.6380 0.2424 0.064 Uiso 0.787(4) 1 calc PR B 1
C44 C 0.6599(3) 0.6101(3) 0.3222(2) 0.0581(10) Uani 0.787(4) 1 d PDU B 1
H44A H 0.7153 0.5817 0.3453 0.070 Uiso 0.787(4) 1 calc PR B 1
H44B H 0.6565 0.6782 0.3295 0.070 Uiso 0.787(4) 1 calc PR B 1
O1A O 0.5548(11) 0.5883(13) 0.3475(6) 0.053(2) Uani 0.213(4) 1 d PDU B 2
C41A C 0.5432(11) 0.5666(14) 0.2931(6) 0.057(2) Uani 0.213(4) 1 d PDU B 2
H41C H 0.5102 0.6205 0.2745 0.068 Uiso 0.213(4) 1 calc PR B 2
H41D H 0.4946 0.5121 0.2890 0.068 Uiso 0.213(4) 1 calc PR B 2
C42A C 0.6509(12) 0.5445(18) 0.2686(6) 0.057(2) Uani 0.213(4) 1 d PDU B 2
H42C H 0.6755 0.5958 0.2452 0.069 Uiso 0.213(4) 1 calc PR B 2
H42D H 0.6486 0.4852 0.2484 0.069 Uiso 0.213(4) 1 calc PR B 2
C43A C 0.7233(10) 0.5358(10) 0.3176(5) 0.054(2) Uani 0.213(4) 1 d PDU B 2
H43C H 0.7269 0.4701 0.3300 0.064 Uiso 0.213(4) 1 calc PR B 2
H43D H 0.7973 0.5582 0.3101 0.064 Uiso 0.213(4) 1 calc PR B 2
C44A C 0.6676(10) 0.5983(11) 0.3583(6) 0.053(2) Uani 0.213(4) 1 d PDU B 2
H44C H 0.6845 0.5775 0.3946 0.064 Uiso 0.213(4) 1 calc PR B 2
H44D H 0.6904 0.6644 0.3542 0.064 Uiso 0.213(4) 1 calc PR B 2

loop_
_atom_site_aniso_label
_atom_site_aniso_U_11
_atom_site_aniso_U_22
_atom_site_aniso_U_33
_atom_site_aniso_U_23
_atom_site_aniso_U_13
_atom_site_aniso_U_12
Al1 0.0277(4) 0.0297(4) 0.0318(4) 0.0013(3) 0.0021(3) 0.0002(3)
S1 0.0393(4) 0.0424(4) 0.0444(4) -0.0029(3) 0.0024(3) -0.0049(3)
N1 0.0286(11) 0.0329(12) 0.0309(12) 0.0018(9) 0.0010(9) 0.0004(10)
C1 0.0386(15) 0.0447(17) 0.0443(16) 0.0059(13) 0.0054(14) 0.0093(13)
S2 0.0295(3) 0.0366(4) 0.0402(4) 0.0081(3) 0.0011(3) 0.0027(3)
N2 0.0263(11) 0.0303(12) 0.0316(12) -0.0010(9) 0.0003(9) -0.0005(9)
C2 0.0306(14) 0.0335(15) 0.0378(15) 0.0016(12) -0.0019(11) 0.0030(12)
N3 0.0332(11) 0.0341(13) 0.0377(13) 0.0026(10) 0.0054(10) 0.0074(11)
C3 0.0362(15) 0.0349(16) 0.0321(15) 0.0080(12) -0.0053(12) 0.0062(13)
C4 0.0314(14) 0.0302(14) 0.0289(13) -0.0005(11) -0.0033(12) 0.0001(12)
C5 0.0383(15) 0.0392(16) 0.0377(15) 0.0069(12) -0.0002(12) 0.0048(13)
C6 0.0289(13) 0.0283(14) 0.0288(13) 0.0048(11) -0.0003(11) 0.0024(12)
C7 0.0327(14) 0.0317(14) 0.0369(15) 0.0055(12) 0.0017(12) 0.0015(13)
C8 0.0414(16) 0.0374(16) 0.0464(16) -0.0024(12) 0.0104(13) 0.0044(14)
C9 0.0306(14) 0.0450(17) 0.0548(18) 0.0035(14) 0.0098(13) 0.0003(14)
C10 0.0277(14) 0.0387(16) 0.0473(16) 0.0052(13) -0.0007(12) -0.0036(13)
C11 0.0320(14) 0.0331(15) 0.0347(15) 0.0081(11) -0.0007(12) -0.0030(12)
C12 0.0280(13) 0.0427(17) 0.0391(16) -0.0031(12) 0.0014(11) -0.0034(12)
C13 0.0594(18) 0.0391(16) 0.0476(17) 0.0029(14) -0.0065(15) 0.0026(15)
C14 0.0588(18) 0.0450(17) 0.0395(16) 0.0020(13) -0.0061(14) -0.0049(16)
C15 0.0404(15) 0.0329(14) 0.0338(14) -0.0050(11) 0.0043(12) -0.0023(13)
C16 0.0579(18) 0.0466(17) 0.0362(15) -0.0051(13) 0.0038(14) -0.0079(15)
C17 0.0499(17) 0.0394(16) 0.0465(17) -0.0013(12) 0.0092(14) -0.0049(14)
C18 0.0349(14) 0.0308(14) 0.0335(14) 0.0020(11) 0.0057(11) 0.0088(12)
C19 0.0315(14) 0.0350(15) 0.0425(17) 0.0034(13) 0.0061(12) 0.0083(13)
C20 0.0405(16) 0.0331(15) 0.0509(18) 0.0020(13) 0.0130(14) 0.0021(13)
C21 0.0528(18) 0.0397(17) 0.0430(17) 0.0000(13) 0.0197(14) 0.0066(15)
C22 0.0573(19) 0.0381(17) 0.0329(15) -0.0055(12) 0.0040(14) 0.0060(14)
C23 0.0401(16) 0.0338(15) 0.0336(15) -0.0007(11) 0.0039(12) 0.0048(13)
C24 0.0420(16) 0.0432(17) 0.0309(15) -0.0052(12) 0.0031(12) 0.0015(14)
C25 0.0560(19) 0.0470(19) 0.067(2) 0.0055(15) -0.0010(17) -0.0081(17)
C26 0.0482(17) 0.070(2) 0.0428(17) -0.0053(15) -0.0003(15) 0.0000(17)
C27 0.0293(14) 0.0466(17) 0.0494(17) -0.0003(13) 0.0028(13) 0.0003(14)
C28 0.0346(15) 0.067(2) 0.079(2) 0.0072(18) -0.0038(15) 0.0004(16)
C29 0.0397(16) 0.054(2) 0.062(2) -0.0019(16) 0.0081(15) -0.0024(15)
C30 0.0316(14) 0.0413(17) 0.0373(17) 0.0040(12) -0.0006(12) 0.0038(13)
C31 0.0423(16) 0.0409(17) 0.0430(17) 0.0107(14) 0.0021(13) 0.0147(14)
C32 0.0497(18) 0.0366(17) 0.0457(18) 0.0086(14) 0.0119(14) 0.0127(14)
C33 0.0367(15) 0.0445(16) 0.0382(16) -0.0018(13) 0.0032(13) 0.0020(13)
C34 0.0483(17) 0.0550(19) 0.0498(18) -0.0105(15) 0.0069(14) 0.0057(15)
C35 0.0463(17) 0.0468(17) 0.0370(16) 0.0016(12) 0.0044(13) -0.0074(14)
C36 0.0460(16) 0.0451(17) 0.0497(18) 0.0062(14) 0.0001(14) -0.0039(14)
N4 0.0376(12) 0.0360(13) 0.0384(14) 0.0047(10) 0.0005(11) 0.0037(11)
C37 0.0385(19) 0.0366(18) 0.0366(17) -0.0007(14) -0.0021(15) 0.0002(16)
C38 0.044(2) 0.0461(19) 0.047(2) -0.0113(17) 0.0059(17) -0.0033(17)
C39 0.044(2) 0.053(2) 0.046(2) 0.0009(16) -0.0067(16) -0.0030(17)
C40 0.0505(19) 0.0409(18) 0.042(3) -0.0009(15) -0.0004(18) 0.0036(17)
C37A 0.046(4) 0.040(4) 0.041(4) -0.005(3) -0.003(3) -0.001(4)
C38A 0.045(4) 0.037(4) 0.036(4) -0.008(4) 0.003(3) 0.004(4)
C39A 0.047(4) 0.042(4) 0.042(4) -0.006(3) 0.000(3) 0.000(4)
C40A 0.045(4) 0.043(4) 0.042(4) -0.004(3) -0.002(4) 0.000(4)
O1 0.0519(15) 0.055(2) 0.069(3) -0.0045(17) -0.0034(17) -0.0042(15)
C41 0.0467(19) 0.052(2) 0.054(2) 0.0048(18) -0.0117(17) -0.0090(19)
C42 0.046(2) 0.041(2) 0.080(3) -0.012(2) -0.0062(19) -0.009(2)
C43 0.040(2) 0.039(2) 0.082(2) -0.005(2) -0.0026(18) -0.0036(18)
C44 0.050(2) 0.047(2) 0.077(3) -0.003(2) -0.014(2) -0.0033(17)
O1A 0.043(3) 0.050(5) 0.066(4) 0.000(4) -0.008(4) 0.004(4)
C41A 0.052(4) 0.057(5) 0.062(4) 0.000(5) -0.008(4) 0.001(5)
C42A 0.048(4) 0.054(4) 0.069(4) -0.004(4) -0.005(3) -0.004(4)
C43A 0.041(4) 0.052(5) 0.068(4) -0.013(4) -0.002(4) -0.003(4)
C44A 0.042(4) 0.052(5) 0.066(4) -0.004(4) -0.001(4) 0.006(4)

loop_
_atom_type_symbol
_atom_type_description
_atom_type_scat_dispersion_real
_atom_type_scat_dispersion_imag
_atom_type_scat_source
C C 0.0181 0.0091 'International Tables Vol C Tables 4.2.6.8 and 6.1.1.4'
H H 0.0000 0.0000 'International Tables Vol C Tables 4.2.6.8 and 6.1.1.4'
N N 0.0311 0.0180 'International Tables Vol C Tables 4.2.6.8 and 6.1.1.4'
Al Al 0.2130 0.2455 'International Tables Vol C Tables 4.2.6.8 and 6.1.1.4'
S S 0.3331 0.5567 'International Tables Vol C Tables 4.2.6.8 and 6.1.1.4'
O O 0.0492 0.0322 'International Tables Vol C Tables 4.2.6.8 and 6.1.1.4'

loop_
_geom_angle_atom_site_label_1
_geom_angle_atom_site_label_2
_geom_angle_atom_site_label_3
_geom_angle
_geom_angle_site_symmetry_1
_geom_angle_site_symmetry_3
_geom_angle_publ_flag
N2 Al1 N1 95.12(9) . . ?
N2 Al1 S2 116.65(7) . . ?
N1 Al1 S2 119.21(7) . . ?
N2 Al1 S1 106.48(7) . . ?
N1 Al1 S1 101.57(7) . . ?
S2 Al1 S1 115.02(4) . . ?
H1 S1 Al1 95.9(14) . . ?
C2 N1 C18 118.9(2) . . ?
C2 N1 Al1 121.94(16) . . ?
C18 N1 Al1 119.04(16) . . ?
C4 N2 C6 117.34(19) . . ?
C4 N2 Al1 122.09(16) . . ?
C6 N2 Al1 120.56(15) . . ?
N1 C2 C3 122.8(2) . . ?
N1 C2 C1 122.2(2) . . ?
C3 C2 C1 115.1(2) . . ?
C30 N3 C32 107.1(2) . . ?
C30 N3 C33 124.8(2) . . ?
C32 N3 C33 128.1(2) . . ?
C4 C3 C2 127.8(2) . . ?
N2 C4 C3 122.7(2) . . ?
N2 C4 C5 120.2(2) . . ?
C3 C4 C5 117.1(2) . . ?
C7 C6 C11 121.5(2) . . ?
C7 C6 N2 120.5(2) . . ?
C11 C6 N2 118.0(2) . . ?
C6 C7 C8 117.8(2) . . ?
C6 C7 C15 123.1(2) . . ?
C8 C7 C15 119.1(2) . . ?
C9 C8 C7 121.4(3) . . ?
C10 C9 C8 119.8(3) . . ?
C9 C10 C11 121.6(3) . . ?
C10 C11 C6 117.9(2) . . ?
C10 C11 C12 118.9(2) . . ?
C6 C11 C12 123.2(2) . . ?
C14 C12 C11 112.0(2) . . ?
C14 C12 C13 110.2(2) . . ?
C11 C12 C13 110.4(2) . . ?
C7 C15 C17 111.3(2) . . ?
C7 C15 C16 112.1(2) . . ?
C17 C15 C16 110.1(2) . . ?
C19 C18 C23 121.5(2) . . ?
C19 C18 N1 120.1(2) . . ?
C23 C18 N1 118.4(2) . . ?
C20 C19 C18 118.4(3) . . ?
C20 C19 C27 118.0(2) . . ?
C18 C19 C27 123.5(2) . . ?
C21 C20 C19 121.7(3) . . ?
C20 C21 C22 120.1(3) . . ?
C21 C22 C23 120.8(3) . . ?
C22 C23 C18 117.6(2) . . ?
C22 C23 C24 119.9(2) . . ?
C18 C23 C24 122.5(2) . . ?
C23 C24 C26 113.3(2) . . ?
C23 C24 C25 110.7(2) . . ?
C26 C24 C25 110.5(2) . . ?
C19 C27 C28 113.2(2) . . ?
C19 C27 C29 110.9(2) . . ?
C28 C27 C29 108.9(2) . . ?
N4 C30 N3 109.5(2) . . ?
C32 C31 N4 106.8(2) . . ?
C31 C32 N3 108.6(2) . . ?
N3 C33 C35 108.8(2) . . ?
N3 C33 C34 108.4(2) . . ?
C35 C33 C34 110.6(2) . . ?
N3 C33 C36 107.3(2) . . ?
C35 C33 C36 110.7(2) . . ?
C34 C33 C36 110.9(2) . . ?
C30 N4 C31 108.0(2) . . ?
C30 N4 C37 127.1(3) . . ?
C31 N4 C37 124.8(3) . . ?
C30 N4 C37A 121.6(6) . . ?
C31 N4 C37A 128.4(7) . . ?
C37 N4 C37A 15.2(6) . . ?
N4 C37 C40 108.8(4) . . ?
N4 C37 C38 106.3(3) . . ?
C40 C37 C38 110.8(4) . . ?
N4 C37 C39 108.7(3) . . ?
C40 C37 C39 110.3(4) . . ?
C38 C37 C39 111.7(3) . . ?
N4 C37A C39A 107.4(10) . . ?
N4 C37A C40A 106.3(16) . . ?
C39A C37A C40A 110.6(15) . . ?
N4 C37A C38A 114.3(10) . . ?
C39A C37A C38A 110.6(12) . . ?
C40A C37A C38A 107.5(16) . . ?
C41 O1 C44 107.3(3) . . ?
O1 C41 C42 107.9(3) . . ?
C41 C42 C43 100.4(4) . . ?
C44 C43 C42 101.1(4) . . ?
O1 C44 C43 105.9(4) . . ?
C41A O1A C44A 107.8(12) . . ?
O1A C41A C42A 110.9(11) . . ?
C41A C42A C43A 101.6(10) . . ?
C44A C43A C42A 103.5(10) . . ?
O1A C44A C43A 104.7(10) . . ?

loop_
_geom_bond_atom_site_label_1
_geom_bond_atom_site_label_2
_geom_bond_distance
_geom_bond_site_symmetry_2
_geom_bond_publ_flag
Al1 N2 1.921(2) . ?
Al1 N1 1.946(2) . ?
Al1 S2 2.1162(10) . ?
Al1 S1 2.2897(11) . ?
S1 H1 1.17(3) . ?
N1 C2 1.330(3) . ?
N1 C18 1.455(3) . ?
C1 C2 1.504(4) . ?
N2 C4 1.339(3) . ?
N2 C6 1.456(3) . ?
C2 C3 1.411(4) . ?
N3 C30 1.332(3) . ?
N3 C32 1.382(3) . ?
N3 C33 1.497(3) . ?
C3 C4 1.389(4) . ?
C4 C5 1.508(4) . ?
C6 C7 1.397(3) . ?
C6 C11 1.407(4) . ?
C7 C8 1.401(4) . ?
C7 C15 1.517(4) . ?
C8 C9 1.380(4) . ?
C9 C10 1.371(4) . ?
C10 C11 1.395(4) . ?
C11 C12 1.520(4) . ?
C12 C14 1.519(4) . ?
C12 C13 1.536(4) . ?
C15 C17 1.524(4) . ?
C15 C16 1.543(4) . ?
C18 C19 1.403(4) . ?
C18 C23 1.408(4) . ?
C19 C20 1.385(4) . ?
C19 C27 1.521(4) . ?
C20 C21 1.366(4) . ?
C21 C22 1.395(4) . ?
C22 C23 1.405(4) . ?
C23 C24 1.508(4) . ?
C24 C26 1.519(4) . ?
C24 C25 1.532(4) . ?
C27 C28 1.527(4) . ?
C27 C29 1.528(4) . ?
C30 N4 1.328(3) . ?
C31 C32 1.329(4) . ?
C31 N4 1.388(3) . ?
C33 C35 1.515(4) . ?
C33 C34 1.520(4) . ?
C33 C36 1.531(4) . ?
N4 C37 1.506(4) . ?
N4 C37A 1.514(8) . ?
C37 C40 1.511(5) . ?
C37 C38 1.516(5) . ?
C37 C39 1.525(5) . ?
C37A C39A 1.522(13) . ?
C37A C40A 1.531(14) . ?
C37A C38A 1.536(13) . ?
O1 C41 1.443(5) . ?
O1 C44 1.446(5) . ?
C41 C42 1.499(6) . ?
C42 C43 1.542(6) . ?
C43 C44 1.487(6) . ?
O1A C41A 1.422(13) . ?
O1A C44A 1.432(13) . ?
C41A C42A 1.506(14) . ?
C42A C43A 1.538(16) . ?
C43A C44A 1.529(13) . ?
